data_2012078
loop_
_publ_author_name
'Abouhamza, Bahija'
'Ait Ali, Mustapha'
'Allaoud, Sma\"il'
'Blacque, Olivier'
'Frange, Bernard'
'Karim, Abdallah'

_publ_section_title
;Two atropisomers of
 tricarbonyl[\h^6^-7-chloro-3-(3-chloro-2-methylphenyl)-2,4,8-trimethyl-1,2,3,4-tetrahydro-2,4-dibora-1,3-diazanaphthalene]chromium(0)
;
_journal_issue 7
_journal_name_full 'Acta Crystallographica Section C'
_journal_page_first 796
_journal_page_last 798
_journal_paper_doi 10.1107/S0108270101006187
_journal_volume 57
_journal_year 2001
_chemical_formula_iupac '[Cr(C16 H18 B2 Cl2 N2 )(CO)3 ]'
_chemical_formula_moiety 'C19 H18 B2 Cl2 Cr N2 O3'
_chemical_formula_sum 'C19 H18 B2 Cl2 Cr N2 O3'
_chemical_formula_weight 466.87
_chemical_name_common 'compound 1'
_chemical_name_systematic
; \h^6^-benzo-{2,4-Dimethyl-3-phenyl-[2'-methyl-3'-chloro]-7-chloro-
8-methyl-2,4-dibora-1,3-diazaronaphthalene}chromium Tricarbonyl
;
_space_group_IT_number 2
_symmetry_cell_setting triclinic
_symmetry_space_group_name_Hall '-P 1'
_symmetry_space_group_name_H-M 'P -1'
_cell_angle_alpha 80.537(2)
_cell_angle_beta 88.7170(10)
_cell_angle_gamma 73.409(2)
_cell_formula_units_Z 2
_cell_length_a 6.7500(10)
_cell_length_b 10.8390(10)
_cell_length_c 14.8580(10)
_cell_measurement_reflns_used 12140
_cell_measurement_temperature 110(2)
_cell_measurement_theta_max 27.485
_cell_measurement_theta_min .998
_cell_volume 1027.28(19)
_computing_cell_refinement COLLECT
_computing_data_collection 'COLLECT (Nonius, 1998)'
_computing_data_reduction ' DENZO and SCALEPACK (Otwinowski & Minor, 1997)'
_computing_molecular_graphics 'ORTEP3 (Farrugia, 1997)'
_computing_publication_material SHELXL97
_computing_structure_refinement 'SHELXL97 (Sheldrick, 1997)'
_computing_structure_solution 'SHELXS97 (Sheldrick, 1997)'
_diffrn_ambient_temperature 110(2)
_diffrn_measured_fraction_theta_full .995
_diffrn_measured_fraction_theta_max .995
_diffrn_measurement_device_type 'Nonius KappaCCD'
_diffrn_measurement_method '\w scans'
_diffrn_radiation_monochromator graphite
_diffrn_radiation_source 'fine-focus sealed tube'
_diffrn_radiation_type MoK\a
_diffrn_radiation_wavelength .71073
_diffrn_reflns_av_R_equivalents .1000
_diffrn_reflns_av_sigmaI/netI .5617
_diffrn_reflns_limit_h_max 8
_diffrn_reflns_limit_h_min 0
_diffrn_reflns_limit_k_max 14
_diffrn_reflns_limit_k_min -12
_diffrn_reflns_limit_l_max 19
_diffrn_reflns_limit_l_min -19
_diffrn_reflns_number 12140
_diffrn_reflns_theta_full 27.48
_diffrn_reflns_theta_max 27.48
_diffrn_reflns_theta_min 2.23
_exptl_absorpt_coefficient_mu .840
_exptl_absorpt_correction_type none
_exptl_crystal_colour yellow
_exptl_crystal_density_diffrn 1.509
_exptl_crystal_density_meas ?
_exptl_crystal_density_method 'not measured'
_exptl_crystal_description prism
_exptl_crystal_F_000 476
_exptl_crystal_size_max .20
_exptl_crystal_size_mid .10
_exptl_crystal_size_min .07
_refine_diff_density_max .260
_refine_diff_density_min -.282
_refine_ls_extinction_method none
_refine_ls_goodness_of_fit_ref .816
_refine_ls_hydrogen_treatment constr
_refine_ls_matrix_type full
_refine_ls_number_parameters 266
_refine_ls_number_reflns 3590
_refine_ls_number_restraints 0
_refine_ls_restrained_S_all .816
_refine_ls_R_factor_all .0416
_refine_ls_R_factor_gt .0311
_refine_ls_shift/su_max .001
_refine_ls_shift/su_mean .000
_refine_ls_structure_factor_coef Fsqd
_refine_ls_weighting_details 'calc w=1/[\s^2^(Fo^2^)+(0.0100P)^2^+0.0000P] where P=(Fo^2^+2Fc^2^)/3'
_refine_ls_weighting_scheme calc
_refine_ls_wR_factor_ref .0763
_reflns_number_gt 1834
_reflns_number_total 4611
_reflns_threshold_expression I>2\s(I)
_cod_data_source_file fg1625.cif
_cod_data_source_block I
_cod_depositor_comments
;
The following automatic conversions were performed:

'_exptl_crystal_density_meas' value 'not measured' was changed to '?'
- the value is perceived as not measured.

Automatic conversion script
Id: cif_fix_values 3008 2015-01-20 13:52:24Z robertas 
;
_cod_original_cell_volume 1027.30(10)
_cod_database_code 2012078

loop_
_symmetry_equiv_pos_as_xyz
'x, y, z'
'-x, -y, -z'

loop_
_atom_site_label
_atom_site_fract_x
_atom_site_fract_y
_atom_site_fract_z
_atom_site_U_iso_or_equiv
_atom_site_adp_type
_atom_site_calc_flag
_atom_site_refinement_flags
_atom_site_occupancy
_atom_site_disorder_assembly
_atom_site_disorder_group
_atom_site_type_symbol
Cr .19443(5) .77226(3) .80295(2) .01325(12) Uani d . 1 . . Cr
Cl1 .25571(8) 1.03245(5) .90972(4) .02377(15) Uani d . 1 . . Cl
Cl2 .69033(10) .04950(5) .61866(4) .03138(16) Uani d . 1 . . Cl
O1 .1681(2) .53207(14) .92740(10) .0266(4) Uani d . 1 . . O
O2 -.0511(2) .71298(15) .65823(9) .0243(4) Uani d . 1 . . O
O3 -.2007(3) .93433(17) .87190(10) .0314(4) Uani d . 1 . . O
N1 .6726(3) .56855(16) .86375(10) .0157(4) Uani d . 1 . . N
H1 .7022 .5544 .9212 .020 Uiso calc R 1 . . H
N2 .6974(2) .48464(15) .71954(10) .0148(4) Uani d . 1 . . N
B1 .5712(3) .6061(2) .67439(14) .0147(5) Uani d . 1 . . B
B2 .7581(4) .4640(2) .81548(16) .0164(5) Uani d . 1 . . B
C1 .1744(3) .62473(19) .87814(13) .0171(4) Uani d . 1 . . C
C2 .0410(3) .7362(2) .71372(13) .0186(4) Uani d . 1 . . C
C3 -.0476(3) .8697(2) .84611(13) .0180(4) Uani d . 1 . . C
C4 .4611(3) .78523(18) .88672(13) .0137(4) Uani d . 1 . . C
C5 .3478(3) .90996(19) .84507(12) .0157(4) Uani d . 1 . . C
C6 .3046(3) .94381(18) .74964(13) .0167(4) Uani d . 1 . . C
H6 .2309 1.0281 .7236 .022 Uiso calc R 1 . . H
C7 .3776(3) .84505(19) .69576(13) .0161(4) Uani d . 1 . . C
H7 .3448 .8646 .6336 .021 Uiso calc R 1 . . H
C8 .4983(3) .71770(18) .73241(13) .0142(4) Uani d . 1 . . C
C9 .5473(3) .69042(19) .82821(14) .0172(4) Uani d . 1 . . C
C10 .5095(3) .74995(19) .98767(13) .0209(5) Uani d . 1 . . C
H10A .4146 .8120 1.0189 .027 Uiso calc R 1 . . H
H10B .6483 .7512 .9992 .027 Uiso calc R 1 . . H
H10C .4966 .6642 1.0093 .027 Uiso calc R 1 . . H
C11 .4991(3) .6315(2) .57045(12) .0212(5) Uani d . 1 . . C
H11A .3614 .6239 .5666 .028 Uiso calc R 1 . . H
H11B .5914 .5684 .5391 .028 Uiso calc R 1 . . H
H11C .5008 .7177 .5427 .028 Uiso calc R 1 . . H
C12 .9143(3) .33451(19) .86375(14) .0215(5) Uani d . 1 . . C
H12A .9272 .3382 .9274 .028 Uiso calc R 1 . . H
H12B 1.0469 .3242 .8363 .028 Uiso calc R 1 . . H
H12C .8647 .2618 .8571 .028 Uiso calc R 1 . . H
C13 .7847(3) .38031(19) .66941(13) .0190(5) Uani d . 1 . . C
C14 .6992(3) .27649(19) .67270(13) .0172(4) Uani d . 1 . . C
C15 .7943(3) .18019(19) .62130(14) .0193(4) Uani d . 1 . . C
C16 .9638(3) .18359(19) .56824(12) .0215(5) Uani d . 1 . . C
H16 1.0212 .1177 .5343 .028 Uiso calc R 1 . . H
C17 1.0468(4) .2876(2) .56650(14) .0253(5) Uani d . 1 . . C
H17 1.1616 .2913 .5316 .033 Uiso calc R 1 . . H
C18 .9595(3) .3844(2) .61616(14) .0197(4) Uani d . 1 . . C
H18 1.0159 .4535 .6148 .026 Uiso calc R 1 . . H
C19 .5130(3) .2695(2) .72888(14) .0254(5) Uani d . 1 . . C
H19A .5535 .2000 .7799 .033 Uiso calc R 1 . . H
H19B .4111 .2533 .6919 .033 Uiso calc R 1 . . H
H19C .4556 .3507 .7506 .033 Uiso calc R 1 . . H

loop_
_atom_site_aniso_label
_atom_site_aniso_U_11
_atom_site_aniso_U_22
_atom_site_aniso_U_33
_atom_site_aniso_U_12
_atom_site_aniso_U_13
_atom_site_aniso_U_23
Cr .01176(19) .01269(19) .01488(19) -.00304(13) -.00139(13) -.00167(13)
Cl1 .0246(3) .0154(3) .0307(3) -.0003(2) -.0029(2) -.0111(2)
Cl2 .0426(4) .0196(3) .0359(3) -.0131(3) -.0026(3) -.0080(2)
O1 .0304(10) .0231(8) .0257(8) -.0133(7) -.0036(6) .0082(7)
O2 .0222(9) .0361(10) .0192(8) -.0128(7) -.0024(6) -.0089(7)
O3 .0217(9) .0430(10) .0335(9) -.0084(8) .0070(7) -.0203(8)
N1 .0192(10) .0124(8) .0118(8) .0034(7) -.0039(6) -.0047(6)
N2 .0136(9) .0147(8) .0191(9) -.0065(6) .0069(7) -.0075(7)
B1 .0067(12) .0247(13) .0138(11) -.0081(10) -.0010(9) .0003(9)
B2 .0124(12) .0166(12) .0194(12) -.0028(9) -.0009(9) -.0030(8)
C1 .0111(10) .0217(11) .0186(10) -.0039(8) -.0029(7) -.0049(9)
C2 .0158(11) .0183(12) .0205(12) -.0063(8) .0036(9) .0024(9)
C3 .0177(12) .0271(11) .0129(10) -.0123(9) .0003(8) -.0034(8)
C4 .0130(10) .0134(10) .0156(10) -.0065(8) -.0004(7) -.0003(8)
C5 .0176(11) .0153(10) .0177(10) -.0088(8) -.0010(8) -.0049(8)
C6 .0123(10) .0092(9) .0260(11) -.0023(8) -.0028(8) .0036(8)
C7 .0164(11) .0161(10) .0153(10) -.0071(8) .0008(8) .0031(8)
C8 .0108(11) .0157(10) .0166(10) -.0049(8) .0013(7) -.0019(7)
C9 .0140(11) .0112(9) .0260(11) -.0043(8) -.0027(8) -.0001(8)
C10 .0184(12) .0180(11) .0257(11) -.0012(9) -.0034(9) -.0082(8)
C11 .0174(11) .0269(12) .0195(11) -.0054(9) .0030(8) -.0063(8)
C12 .0185(12) .0191(11) .0254(11) -.0021(9) .0006(8) -.0052(8)
C13 .0179(12) .0167(11) .0191(11) .0005(9) -.0051(8) -.0019(8)
C14 .0168(11) .0188(10) .0159(10) -.0044(8) -.0002(7) -.0042(8)
C15 .0203(12) .0118(9) .0256(11) -.0042(9) -.0063(8) -.0025(8)
C16 .0206(12) .0188(11) .0211(11) .0012(9) -.0012(9) -.0035(8)
C17 .0226(12) .0262(13) .0264(11) -.0056(9) .0025(9) -.0050(9)
C18 .0129(11) .0221(11) .0253(11) -.0082(9) .0044(8) -.0020(9)
C19 .0258(12) .0281(12) .0259(11) -.0100(10) .0078(9) -.0122(9)

loop_
_atom_type_symbol
_atom_type_description
_atom_type_scat_dispersion_real
_atom_type_scat_dispersion_imag
_atom_type_scat_source
C C .0033 .0016 'International Tables Vol C Tables 4.2.6.8 and 6.1.1.4'
H H .0000 .0000 'International Tables Vol C Tables 4.2.6.8 and 6.1.1.4'
B B .0013 .0007 'International Tables Vol C Tables 4.2.6.8 and 6.1.1.4'
Cl Cl .1484 .1585 'International Tables Vol C Tables 4.2.6.8 and 6.1.1.4'
Cr Cr .3209 .6236 'International Tables Vol C Tables 4.2.6.8 and 6.1.1.4'
N N .0061 .0033 'International Tables Vol C Tables 4.2.6.8 and 6.1.1.4'
O O .0106 .0060 'International Tables Vol C Tables 4.2.6.8 and 6.1.1.4'

loop_
_geom_angle_atom_site_label_1
_geom_angle_atom_site_label_2
_geom_angle_atom_site_label_3
_geom_angle
_geom_angle_publ_flag
Cg Cr C1 122.9 yes
Cg Cr C2 127.5 yes
Cg Cr C3 125.7 yes
C1 Cr C2 89.55(8) yes
C1 Cr C3 91.09(9) yes
C2 Cr C3 88.97(9) yes
C1 Cr C7 143.45(9) ?
C3 Cr C7 125.38(9) ?
C2 Cr C7 88.83(7) ?
C1 Cr C5 123.25(7) ?
C3 Cr C5 87.74(8) ?
C2 Cr C5 147.08(8) ?
C7 Cr C5 66.93(7) ?
C1 Cr C6 159.35(7) ?
C3 Cr C6 94.27(8) ?
C2 Cr C6 110.44(7) ?
C7 Cr C6 37.45(7) ?
C5 Cr C6 37.36(7) ?
C1 Cr C8 106.85(8) ?
C3 Cr C8 161.51(8) ?
C2 Cr C8 95.47(8) ?
C7 Cr C8 37.15(7) ?
C5 Cr C8 78.78(7) ?
C6 Cr C8 67.35(7) ?
C1 Cr C4 92.29(7) ?
C3 Cr C4 108.28(8) ?
C2 Cr C4 162.60(8) ?
C7 Cr C4 79.43(7) ?
C5 Cr C4 36.35(7) ?
C6 Cr C4 67.10(7) ?
C8 Cr C4 67.45(7) ?
C1 Cr C9 86.49(8) ?
C3 Cr C9 144.64(8) ?
C2 Cr C9 126.23(8) ?
C7 Cr C9 65.59(7) ?
C5 Cr C9 64.86(7) ?
C6 Cr C9 77.64(7) ?
C8 Cr C9 36.57(7) ?
C4 Cr C9 36.79(8) ?
C9 N1 B2 126.75(17) ?
C9 N1 H1 116.6 ?
B2 N1 H1 116.6 ?
B1 N2 C13 120.35(15) ?
B1 N2 B2 122.00(16) ?
C13 N2 B2 117.44(16) ?
N2 B1 C8 116.88(16) ?
N2 B1 C11 123.38(19) ?
C8 B1 C11 119.73(18) ?
N1 B2 N2 116.76(18) ?
N1 B2 C12 120.80(18) ?
N2 B2 C12 122.42(18) ?
O1 C1 Cr 177.37(16) ?
O2 C2 Cr 179.0(2) ?
O3 C3 Cr 178.2(2) ?
C5 C4 C9 117.47(17) ?
C5 C4 C10 122.95(17) ?
C9 C4 C10 119.40(17) ?
C5 C4 Cr 70.07(10) ?
C9 C4 Cr 73.38(11) ?
C10 C4 Cr 131.27(13) ?
C4 C5 C6 122.97(18) ?
C4 C5 Cl1 120.23(14) ?
C6 C5 Cl1 116.79(15) ?
C4 C5 Cr 73.58(10) ?
C6 C5 Cr 71.39(10) ?
Cl1 C5 Cr 129.78(11) ?
C7 C6 C5 117.66(17) ?
C7 C6 Cr 69.75(10) ?
C5 C6 Cr 71.25(10) ?
C7 C6 H6 121.2 ?
C5 C6 H6 121.2 ?
Cr C6 H6 130.2 ?
C6 C7 C8 122.68(17) ?
C6 C7 Cr 72.80(12) ?
C8 C7 Cr 74.27(10) ?
C6 C7 H7 118.7 ?
C8 C7 H7 118.7 ?
Cr C7 H7 126.2 ?
C7 C8 C9 117.51(18) ?
C7 C8 B1 123.08(17) ?
C9 C8 B1 119.36(17) ?
C7 C8 Cr 68.58(11) ?
C9 C8 Cr 73.84(12) ?
B1 C8 Cr 126.26(13) ?
N1 C9 C8 117.92(18) ?
N1 C9 C4 120.71(18) ?
C8 C9 C4 121.32(18) ?
N1 C9 Cr 132.61(14) ?
C8 C9 Cr 69.59(12) ?
C4 C9 Cr 69.83(11) ?
C4 C10 H10A 109.5 ?
C4 C10 H10B 109.5 ?
H10A C10 H10B 109.5 ?
C4 C10 H10C 109.5 ?
H10A C10 H10C 109.5 ?
H10B C10 H10C 109.5 ?
B1 C11 H11A 109.5 ?
B1 C11 H11B 109.5 ?
H11A C11 H11B 109.5 ?
B1 C11 H11C 109.5 ?
H11A C11 H11C 109.5 ?
H11B C11 H11C 109.5 ?
B2 C12 H12A 109.5 ?
B2 C12 H12B 109.5 ?
H12A C12 H12B 109.5 ?
B2 C12 H12C 109.5 ?
H12A C12 H12C 109.5 ?
H12B C12 H12C 109.5 ?
C14 C13 C18 120.33(19) ?
C14 C13 N2 120.98(18) ?
C18 C13 N2 118.69(16) ?
C15 C14 C13 116.72(19) ?
C15 C14 C19 121.76(18) ?
C13 C14 C19 121.52(19) ?
C16 C15 C14 123.57(18) ?
C16 C15 Cl2 116.95(16) ?
C14 C15 Cl2 119.43(16) ?
C15 C16 C17 118.63(19) ?
C15 C16 H16 120.7 ?
C17 C16 H16 120.7 ?
C18 C17 C16 120.0(2) ?
C18 C17 H17 120.0 ?
C16 C17 H17 120.0 ?
C17 C18 C13 120.71(19) ?
C17 C18 H18 119.6 ?
C13 C18 H18 119.6 ?
C14 C19 H19A 109.5 ?
C14 C19 H19B 109.5 ?
H19A C19 H19B 109.5 ?
C14 C19 H19C 109.5 ?
H19A C19 H19C 109.5 ?
H19B C19 H19C 109.5 ?

loop_
_geom_bond_atom_site_label_1
_geom_bond_atom_site_label_2
_geom_bond_site_symmetry_2
_geom_bond_distance
_geom_bond_publ_flag
Cr Cg . 1.732 yes
Cr C1 . 1.8310(10) yes
Cr C2 . 1.856(2) yes
Cr C3 . 1.840(2) yes
Cr C4 . 2.261(2) yes
Cr C5 . 2.216(2) yes
Cr C6 . 2.218(2) yes
Cr C7 . 2.178(2) yes
Cr C8 . 2.252(2) yes
Cr C9 . 2.308(2) yes
Cl1 C5 . 1.730(2) ?
Cl2 C15 . 1.757(2) ?
O1 C1 . 1.152(2) yes
O2 C2 . 1.145(2) yes
O3 C3 . 1.168(3) yes
N1 C9 . 1.375(3) ?
N1 B2 . 1.417(3) ?
N1 H1 . .8600 ?
N2 B1 . 1.416(3) ?
N2 B2 . 1.456(3) ?
N2 C13 . 1.434(2) ?
B1 C8 . 1.559(3) ?
B1 C11 . 1.586(3) ?
B2 C12 . 1.566(3) ?
C4 C5 . 1.397(3) ?
C4 C9 . 1.442(3) ?
C4 C10 . 1.505(3) ?
C5 C6 . 1.420(3) ?
C6 C7 . 1.412(3) ?
C6 H6 . .9300 ?
C7 C8 . 1.413(3) ?
C7 H7 . .9300 ?
C8 C9 . 1.432(3) ?
C10 H10A . .9600 ?
C10 H10B . .9600 ?
C10 H10C . .9600 ?
C11 H11A . .9600 ?
C11 H11B . .9600 ?
C11 H11C . .9600 ?
C12 H12A . .9600 ?
C12 H12B . .9600 ?
C12 H12C . .9600 ?
C13 C14 . 1.398(3) ?
C13 C18 . 1.413(3) ?
C14 C15 . 1.394(3) ?
C14 C19 . 1.506(3) ?
C15 C16 . 1.380(3) ?
C16 C17 . 1.391(3) ?
C16 H16 . .9300 ?
C17 C18 . 1.369(3) ?
C17 H17 . .9300 ?
C18 H18 . .9300 ?
C19 H19A . .9600 ?
C19 H19B . .9600 ?
C19 H19C . .9600 ?
